data_1564941
loop_
_publ_author_name
'Zhang, Da-Wei'
'Teng, Jin-Ming'
'Wang, Yin-Feng'
'Han, Xiao-Ni'
'Li, Meng'
'Chen, Chuan-Feng'

_publ_section_title
;
 D-\p*-A type planar chiral TADF materials for efficient circularly
 polarized electroluminescence.
;
_journal_issue 12
_journal_name_full 'Materials horizons'
_journal_page_first 3417
_journal_page_last 3423
_journal_paper_doi 10.1039/d1mh01404h
_journal_volume 8
_journal_year 2021
_chemical_formula_moiety 'C43 H32 N4 O'
_chemical_formula_sum 'C43 H32 N4 O'
_chemical_formula_weight 620.72
_space_group_crystal_system orthorhombic
_space_group_IT_number 19
_space_group_name_Hall 'P 2ac 2ab'
_space_group_name_H-M_alt 'P 21 21 21'
_atom_sites_solution_hydrogens geom
_audit_creation_date 2021-08-18
_audit_creation_method
;
Olex2 1.3
(compiled 2020.11.12 svn.r5f609507 for OlexSys, GUI svn.r6272)
;
_audit_update_record
;
2021-08-18 deposited with the CCDC.	2021-10-14 downloaded from the CCDC.
;
_cell_angle_alpha 90
_cell_angle_beta 90
_cell_angle_gamma 90
_cell_formula_units_Z 4
_cell_length_a 8.29020(10)
_cell_length_b 12.93280(10)
_cell_length_c 29.8623(2)
_cell_measurement_reflns_used 32541
_cell_measurement_temperature 170.01(18)
_cell_measurement_theta_max 75.1780
_cell_measurement_theta_min 2.9280
_cell_volume 3201.70(5)
_computing_cell_refinement 'CrysAlisPro 1.171.40.67a (Rigaku OD, 2019)'
_computing_data_collection 'CrysAlisPro 1.171.40.67a (Rigaku OD, 2019)'
_computing_data_reduction 'CrysAlisPro 1.171.40.67a (Rigaku OD, 2019)'
_computing_molecular_graphics 'Olex2 1.3 (Dolomanov et al., 2009)'
_computing_publication_material 'Olex2 1.3 (Dolomanov et al., 2009)'
_computing_structure_refinement 'SHELXL 2018/3 (Sheldrick, 2015)'
_computing_structure_solution 'SHELXT 2018/2 (Sheldrick, 2018)'
_diffrn_ambient_environment N~2~
_diffrn_ambient_temperature 170.01(18)
_diffrn_detector 'Hybrid Pixel Array Detector'
_diffrn_detector_area_resol_mean 10.0000
_diffrn_detector_type HyPix
_diffrn_measured_fraction_theta_full 0.998
_diffrn_measured_fraction_theta_max 0.986
_diffrn_measurement_details
;
List of Runs (angles in degrees, time in seconds):

  # Type    Start    End  Width  t~exp~   \w     \q     \k     \f   Frames
#--------------------------------------------------------------------------
  1  \w    -81.00 -13.00   0.50    0.05    --  -47.57 113.00 107.00  136
  2  \w     26.00  51.00   0.50    0.05    --   47.57-113.00  15.00   50
  3  \w   -105.00 -60.00   0.50    0.05    --  -99.00 113.00 107.00   90
  4  \w   -143.00 -93.00   0.50    0.05    --  -99.00-113.00  15.00  100
  5  \w     88.00 150.00   0.50    0.05    --  103.25 113.00 107.00  124
  6  \w     59.00 109.00   0.50    0.05    --  103.25-113.00  15.00  100
  7  \w   -119.00 -93.00   0.50    0.05    --  -47.57 -38.00  90.00   52
  8  \w   -108.00 -74.00   0.50    0.05    --  -47.57-125.00-120.00   68
  9  \w   -119.00 -33.00   0.50    0.05    --  -47.57 -57.00  60.00  172
 10  \w   -116.00 -84.00   0.50    0.05    --  -47.57-125.00  90.00   64
 11  \w    -21.00  20.00   0.50    0.05    --  -47.57  19.00   0.00   82
 12  \w    -72.00 -35.00   0.50    0.05    --  -47.57 -38.00  90.00   74
 13  \w    -24.00  47.00   0.50    0.05    --   47.57 -38.00 150.00  142
 14  \w    -25.00  47.00   0.50    0.05    --   47.57 -38.00 -90.00  144
 15  \w   -116.00 -83.00   0.50    0.05    --  -99.00-125.00   0.00   66
 16  \w    -53.00 -27.00   0.50    0.05    --  -99.00 125.00-180.00   52
 17  \w   -112.00 -79.00   0.50    0.05    --  -99.00 125.00-180.00   66
 18  \w   -167.00-128.00   0.50    0.05    --  -99.00-125.00   0.00   78
 19  \w   -137.00 -88.00   0.50    0.05    --  -99.00 -45.00-150.00   98
 20  \w   -168.00-143.00   0.50    0.05    --  -99.00 -45.00-150.00   50
 21  \w    -68.00 -42.00   0.50    0.05    --  -99.00  61.00 120.00   52
 22  \w   -108.00 -83.00   0.50    0.05    --  -99.00 -59.00  50.45   50
 23  \w    -63.00 -30.00   0.50    0.05    --  -99.00 125.00  30.00   66
 24  \w   -163.00-131.00   0.50    0.05    --  -99.00 -46.00-140.80   64
 25  \w   -167.00 -86.00   0.50    0.05    --  -99.00 -49.00  80.40  162
 26  \w   -148.00 -85.00   0.50    0.05    --  -99.00 -56.00 134.15  126
 27  \w   -124.00 -72.00   0.50    0.05    --  -99.00 142.00  29.77  104
 28  \w    -60.00 -26.00   0.50    0.05    --  -99.00 142.00  29.77   68
 29  \w   -112.00 -81.00   0.50    0.05    --  -99.00 125.00  30.00   62
 30  \w   -168.00-115.00   0.50    0.05    --  -99.00 -59.00  50.45  106
 31  \w    -56.00 -26.00   0.50    0.05    --  -99.00  61.00  60.00   60
 32  \w     31.00  65.00   0.50    0.05    --  103.25 -77.00   0.00   68
 33  \w     31.00 111.00   0.50    0.05    --  103.25-125.00   0.00  160
 34  \w     48.00 106.00   0.50    0.05    --  103.25 -94.00-150.00  116
 35  \w     33.00  94.00   0.50    0.05    --  103.25-125.00-150.00  122
 36  \w    122.00 156.00   0.50    0.05    --  103.25  30.00 -90.00   68
 37  \w     33.00  70.00   0.50    0.05    --  103.25 -61.00 150.00   74
 38  \w     41.00  74.00   0.50    0.05    --  103.25 -61.00 -90.00   66
 39  \w     66.00  92.00   0.50    0.05    --  103.25 -94.00-180.00   52
 40  \w     35.00 100.00   0.50    0.05    --  103.25 -94.00 -90.00  130
 41  \w     93.00 119.00   0.50    0.05    --  103.25  30.00 -90.00   52
 42  \w     49.00  74.00   0.50    0.05    --  103.25 -61.00   0.00   50
 43  \w     31.00  56.00   0.50    0.05    --  103.25 -61.00 -30.00   50
 44  \w     59.00  86.00   0.50    0.05    --  103.25 -94.00 -60.00   54
 45  \w     67.00  93.00   0.50    0.05    --  103.25 -77.00   0.00   52
 46  \w     32.00  75.00   0.50    0.05    --  103.25 -61.00-120.00   86
;
_diffrn_measurement_device 'four-circle diffractometer'
_diffrn_measurement_device_type 'XtaLAB Synergy R, HyPix'
_diffrn_measurement_method '\w scans'
_diffrn_orient_matrix_type 'CrysAlisPro convention (1999,Acta A55,543-557)'
_diffrn_orient_matrix_UB_11 0.1461672000
_diffrn_orient_matrix_UB_12 0.0482379000
_diffrn_orient_matrix_UB_13 0.0240595000
_diffrn_orient_matrix_UB_21 -0.0580088000
_diffrn_orient_matrix_UB_22 -0.0466064000
_diffrn_orient_matrix_UB_23 0.0446551000
_diffrn_orient_matrix_UB_31 0.0990745000
_diffrn_orient_matrix_UB_32 -0.0984287000
_diffrn_orient_matrix_UB_33 -0.0093770000
_diffrn_radiation_monochromator mirror
_diffrn_radiation_probe x-ray
_diffrn_radiation_type 'Cu K\a'
_diffrn_radiation_wavelength 1.54184
_diffrn_reflns_av_R_equivalents 0.0330
_diffrn_reflns_av_unetI/netI 0.0168
_diffrn_reflns_Laue_measured_fraction_full 0.998
_diffrn_reflns_Laue_measured_fraction_max 0.986
_diffrn_reflns_limit_h_max 10
_diffrn_reflns_limit_h_min -10
_diffrn_reflns_limit_k_max 15
_diffrn_reflns_limit_k_min -16
_diffrn_reflns_limit_l_max 37
_diffrn_reflns_limit_l_min -37
_diffrn_reflns_number 43970
_diffrn_reflns_point_group_measured_fraction_full 0.999
_diffrn_reflns_point_group_measured_fraction_max 0.976
_diffrn_reflns_theta_full 67.684
_diffrn_reflns_theta_max 75.276
_diffrn_reflns_theta_min 2.960
_diffrn_source 'Rotating-anode X-ray tube'
_diffrn_source_type 'PhotonJet R (Cu) X-ray Source'
_exptl_absorpt_coefficient_mu 0.610
_exptl_absorpt_correction_T_max 1.00000
_exptl_absorpt_correction_T_min 0.82793
_exptl_absorpt_correction_type multi-scan
_exptl_absorpt_process_details
;
CrysAlisPro 1.171.40.67a (Rigaku Oxford Diffraction, 2019)
Empirical absorption correction using spherical harmonics,
 implemented in SCALE3 ABSPACK scaling algorithm.
;
_exptl_crystal_colour yellow
_exptl_crystal_colour_primary yellow
_exptl_crystal_density_diffrn 1.288
_exptl_crystal_description needle
_exptl_crystal_F_000 1304
_exptl_crystal_size_max 0.4
_exptl_crystal_size_mid 0.24
_exptl_crystal_size_min 0.2
_refine_diff_density_max 0.130
_refine_diff_density_min -0.212
_refine_diff_density_rms 0.036
_refine_ls_abs_structure_details
;
 Flack x determined using 2657 quotients [(I+)-(I-)]/[(I+)+(I-)]
 (Parsons, Flack and Wagner, Acta Cryst. B69 (2013) 249-259).
;
_refine_ls_abs_structure_Flack -0.06(8)
_refine_ls_extinction_method none
_refine_ls_goodness_of_fit_ref 1.031
_refine_ls_hydrogen_treatment constr
_refine_ls_matrix_type full
_refine_ls_number_parameters 433
_refine_ls_number_reflns 6470
_refine_ls_number_restraints 0
_refine_ls_restrained_S_all 1.031
_refine_ls_R_factor_all 0.0323
_refine_ls_R_factor_gt 0.0316
_refine_ls_shift/su_max 0.001
_refine_ls_shift/su_mean 0.000
_refine_ls_structure_factor_coef Fsqd
_refine_ls_weighting_details 'w=1/[\s^2^(Fo^2^)+(0.0452P)^2^+0.5176P] where P=(Fo^2^+2Fc^2^)/3'
_refine_ls_weighting_scheme calc
_refine_ls_wR_factor_gt 0.0810
_refine_ls_wR_factor_ref 0.0817
_reflns_Friedel_coverage 0.746
_reflns_Friedel_fraction_full 0.999
_reflns_Friedel_fraction_max 0.963
_reflns_number_gt 6317
_reflns_number_total 6470
_reflns_threshold_expression 'I > 2\s(I)'
_cod_data_source_file d1mh01404h2.cif
_cod_data_source_block tx7026d
_cod_depositor_comments 'Adding full bibliography for 1564941.cif.'
_cod_database_code 1564941
_shelx_shelxl_version_number 2018/3
_chemical_oxdiff_formula CHON
_shelx_space_group_comment
;
The symmetry employed for this shelxl refinement is uniquely defined
by the following loop, which should always be used as a source of
symmetry information in preference to the above space-group names.
They are only intended as comments.
;
_reflns_odcompleteness_completeness 99.82
_reflns_odcompleteness_iscentric 1
_reflns_odcompleteness_theta 66.97
_olex2_refinement_description
;
1. Fixed Uiso
 At 1.2 times of:
  All C(H) groups, All C(H,H) groups
2.a Secondary CH2 refined with riding coordinates:
 C28(H28A,H28B), C21(H21A,H21B), C27(H27A,H27B), C22(H22A,H22B)
2.b Aromatic/amide H refined with riding coordinates:
 C19(H19), C46(H46), C16(H16), C44(H44), C48(H48), C47(H47), C45(H45), C3(H3),
 C13(H13), C42(H42), C25(H25), C11(H11), C4(H4), C38(H38), C40(H40), C41(H41),
 C12(H12), C6(H6), C10(H10), C24(H24), C39(H39), C5(H5), C29(H29), C30(H30)
;
_olex2_submission_special_instructions 'No special instructions were received'
_oxdiff_exptl_absorpt_empirical_details
;
Empirical correction (ABSPACK) includes:
- Absorption correction using spherical harmonics
- Frame scaling
;
_oxdiff_exptl_absorpt_empirical_full_max 1.582
_oxdiff_exptl_absorpt_empirical_full_min 0.434

loop_
_space_group_symop_operation_xyz
'x, y, z'
'-x+1/2, -y, z+1/2'
'-x, y+1/2, -z+1/2'
'x+1/2, -y+1/2, -z'

loop_
_atom_site_label
_atom_site_type_symbol
_atom_site_fract_x
_atom_site_fract_y
_atom_site_fract_z
_atom_site_U_iso_or_equiv
_atom_site_adp_type
_atom_site_occupancy
_atom_site_site_symmetry_order
_atom_site_calc_flag
_atom_site_refinement_flags_posn
_atom_site_refinement_flags_adp
_atom_site_refinement_flags_occupancy
_atom_site_disorder_assembly
_atom_site_disorder_group
N36 N 0.80887(16) 0.48991(10) 0.33672(5) 0.0275(3) Uani 1 1 d . . . . .
O8 O 0.16353(18) -0.07380(10) 0.38440(6) 0.0510(4) Uani 1 1 d . . . . .
N34 N 0.82683(17) 0.49721(10) 0.41576(4) 0.0269(3) Uani 1 1 d . . . . .
N32 N 0.95963(16) 0.62363(10) 0.37151(4) 0.0274(3) Uani 1 1 d . . . . .
N1 N 0.33917(18) 0.11377(11) 0.38281(5) 0.0367(3) Uani 1 1 d . . . . .
C35 C 0.76580(18) 0.45845(12) 0.37774(5) 0.0249(3) Uani 1 1 d . . . . .
C33 C 0.92264(18) 0.57990(11) 0.41076(5) 0.0251(3) Uani 1 1 d . . . . .
C43 C 0.99632(19) 0.62426(12) 0.45157(5) 0.0262(3) Uani 1 1 d . . . . .
C31 C 0.90709(18) 0.57200(12) 0.33545(5) 0.0258(3) Uani 1 1 d . . . . .
C15 C 0.4337(2) 0.20670(12) 0.38149(6) 0.0298(3) Uani 1 1 d . . . . .
C19 C 0.60562(19) 0.32127(11) 0.34197(5) 0.0257(3) Uani 1 1 d . . . . .
H19 H 0.661168 0.337268 0.315820 0.031 Uiso 1 1 calc R U . . .
C18 C 0.64588(19) 0.37395(11) 0.38099(5) 0.0251(3) Uani 1 1 d . . . . .
C46 C 1.1405(2) 0.70623(16) 0.52768(6) 0.0395(4) Uani 1 1 d . . . . .
H46 H 1.188857 0.733758 0.553126 0.047 Uiso 1 1 calc R U . . .
C37 C 0.96442(19) 0.60700(13) 0.29099(5) 0.0280(3) Uani 1 1 d . . . . .
C16 C 0.4677(2) 0.26160(14) 0.42047(6) 0.0340(4) Uani 1 1 d . . . . .
H16 H 0.430722 0.236023 0.447703 0.041 Uiso 1 1 calc R U . . .
C2 C 0.4111(2) 0.02029(12) 0.36853(6) 0.0311(3) Uani 1 1 d . . . . .
C17 C 0.5553(2) 0.35365(13) 0.42006(6) 0.0317(4) Uani 1 1 d . . . . .
C20 C 0.4863(2) 0.24582(11) 0.34017(6) 0.0284(3) Uani 1 1 d . . . . .
C9 C 0.0996(2) 0.01583(14) 0.40214(6) 0.0365(4) Uani 1 1 d . . . . .
C44 C 1.0731(2) 0.71974(13) 0.44997(6) 0.0341(4) Uani 1 1 d . . . . .
H44 H 1.076717 0.756387 0.423199 0.041 Uiso 1 1 calc R U . . .
C14 C 0.1834(2) 0.10944(14) 0.40174(6) 0.0327(4) Uani 1 1 d . . . . .
C48 C 0.9925(2) 0.56994(13) 0.49203(6) 0.0302(3) Uani 1 1 d . . . . .
H48 H 0.941002 0.506153 0.493631 0.036 Uiso 1 1 calc R U . . .
C47 C 1.0656(2) 0.61131(15) 0.52980(6) 0.0354(4) Uani 1 1 d . . . . .
H47 H 1.064024 0.574820 0.556630 0.042 Uiso 1 1 calc R U . . .
C45 C 1.1441(3) 0.76059(15) 0.48799(7) 0.0421(4) Uani 1 1 d . . . . .
H45 H 1.194339 0.824819 0.486763 0.051 Uiso 1 1 calc R U . . .
C3 C 0.5698(2) 0.01369(13) 0.35376(6) 0.0359(4) Uani 1 1 d . . . . .
H3 H 0.632095 0.073394 0.352358 0.043 Uiso 1 1 calc R U . . .
C13 C 0.1034(2) 0.19572(15) 0.41835(7) 0.0397(4) Uani 1 1 d . . . . .
H13 H 0.156851 0.258925 0.419189 0.048 Uiso 1 1 calc R U . . .
C7 C 0.3224(2) -0.07177(14) 0.37029(6) 0.0355(4) Uani 1 1 d . . . . .
C42 C 0.9355(2) 0.54720(15) 0.25311(6) 0.0369(4) Uani 1 1 d . . . . .
H42 H 0.874785 0.486959 0.255463 0.044 Uiso 1 1 calc R U . . .
C25 C 0.2007(2) 0.39153(16) 0.34804(8) 0.0469(5) Uani 1 1 d . . . . .
H25 H 0.115501 0.344848 0.346642 0.056 Uiso 1 1 calc R U . . .
C11 C -0.1345(2) 0.09660(18) 0.43376(7) 0.0463(5) Uani 1 1 d . . . . .
H11 H -0.240332 0.092399 0.443964 0.056 Uiso 1 1 calc R U . . .
C4 C 0.6369(3) -0.07961(15) 0.34114(7) 0.0422(4) Uani 1 1 d . . . . .
H4 H 0.743032 -0.082022 0.331141 0.051 Uiso 1 1 calc R U . . .
C38 C 1.0544(2) 0.69712(15) 0.28676(6) 0.0394(4) Uani 1 1 d . . . . .
H38 H 1.074979 0.737677 0.311832 0.047 Uiso 1 1 calc R U . . .
C40 C 1.0844(3) 0.66697(17) 0.20789(7) 0.0451(5) Uani 1 1 d . . . . .
H40 H 1.123869 0.687366 0.180107 0.054 Uiso 1 1 calc R U . . .
C41 C 0.9965(2) 0.57692(17) 0.21197(6) 0.0428(4) Uani 1 1 d . . . . .
H41 H 0.978249 0.535902 0.186895 0.051 Uiso 1 1 calc R U . . .
C26 C 0.2965(3) 0.40817(17) 0.31011(8) 0.0515(6) Uani 1 1 d . . . . .
C12 C -0.0547(2) 0.18984(18) 0.43376(7) 0.0441(5) Uani 1 1 d . . . . .
H12 H -0.106507 0.249018 0.444067 0.053 Uiso 1 1 calc R U . . .
C28 C 0.4036(3) 0.22407(16) 0.29637(6) 0.0447(5) Uani 1 1 d . . . . .
H28A H 0.323022 0.170703 0.300841 0.054 Uiso 1 1 calc R U . . .
H28B H 0.482314 0.198046 0.275128 0.054 Uiso 1 1 calc R U . . .
C6 C 0.3892(3) -0.16507(14) 0.35821(7) 0.0430(5) Uani 1 1 d . . . . .
H6 H 0.328134 -0.225258 0.360077 0.052 Uiso 1 1 calc R U . . .
C10 C -0.0562(2) 0.00950(17) 0.41850(7) 0.0440(5) Uani 1 1 d . . . . .
H10 H -0.108542 -0.054083 0.419199 0.053 Uiso 1 1 calc R U . . .
C24 C 0.2311(2) 0.44343(15) 0.38736(9) 0.0493(5) Uani 1 1 d . . . . .
H24 H 0.166106 0.431129 0.412172 0.059 Uiso 1 1 calc R U . . .
C39 C 1.1133(3) 0.72666(17) 0.24542(7) 0.0512(5) Uani 1 1 d . . . . .
H39 H 1.172895 0.787268 0.242821 0.061 Uiso 1 1 calc R U . . .
C23 C 0.3579(3) 0.51436(14) 0.39073(10) 0.0535(6) Uani 1 1 d . . . . .
C21 C 0.5199(3) 0.43506(18) 0.45527(7) 0.0523(6) Uani 1 1 d . . . . .
H21A H 0.619879 0.454719 0.469814 0.063 Uiso 1 1 calc R U . . .
H21B H 0.449395 0.405657 0.477859 0.063 Uiso 1 1 calc R U . . .
C5 C 0.5467(3) -0.16947(14) 0.34331(7) 0.0460(5) Uani 1 1 d . . . . .
H5 H 0.591870 -0.232312 0.334820 0.055 Uiso 1 1 calc R U . . .
C29 C 0.3960(3) 0.49495(18) 0.31084(10) 0.0584(6) Uani 1 1 d . . . . .
H29 H 0.443683 0.517903 0.284460 0.070 Uiso 1 1 calc R U . . .
C30 C 0.4246(3) 0.54748(15) 0.35060(11) 0.0600(7) Uani 1 1 d . . . . .
H30 H 0.489706 0.606035 0.350331 0.072 Uiso 1 1 calc R U . . .
C27 C 0.3200(3) 0.3230(2) 0.27617(7) 0.0611(7) Uani 1 1 d . . . . .
H27A H 0.385323 0.348989 0.251684 0.073 Uiso 1 1 calc R U . . .
H27B H 0.215823 0.303538 0.264024 0.073 Uiso 1 1 calc R U . . .
C22 C 0.4378(3) 0.53453(18) 0.43503(10) 0.0654(8) Uani 1 1 d . . . . .
H22A H 0.357837 0.560142 0.455989 0.079 Uiso 1 1 calc R U . . .
H22B H 0.518886 0.587889 0.431243 0.079 Uiso 1 1 calc R U . . .

loop_
_atom_site_aniso_label
_atom_site_aniso_U_11
_atom_site_aniso_U_22
_atom_site_aniso_U_33
_atom_site_aniso_U_23
_atom_site_aniso_U_13
_atom_site_aniso_U_12
N36 0.0276(6) 0.0266(6) 0.0282(6) 0.0016(5) 0.0022(5) -0.0050(5)
O8 0.0402(7) 0.0314(7) 0.0815(11) 0.0059(7) 0.0018(7) -0.0152(6)
N34 0.0277(6) 0.0247(6) 0.0283(6) -0.0002(5) 0.0020(5) -0.0043(5)
N32 0.0289(7) 0.0237(6) 0.0296(7) 0.0019(5) 0.0010(5) -0.0031(5)
N1 0.0322(7) 0.0246(7) 0.0533(9) 0.0032(6) 0.0072(7) -0.0072(6)
C35 0.0245(7) 0.0220(7) 0.0282(7) 0.0003(6) 0.0029(6) 0.0007(6)
C33 0.0235(7) 0.0219(7) 0.0299(8) 0.0001(6) 0.0023(6) 0.0014(6)
C43 0.0238(7) 0.0250(7) 0.0299(8) -0.0025(6) 0.0035(6) 0.0005(6)
C31 0.0241(7) 0.0241(7) 0.0292(8) 0.0020(6) 0.0011(6) 0.0005(6)
C15 0.0265(8) 0.0222(7) 0.0408(9) 0.0027(6) 0.0040(7) -0.0030(6)
C19 0.0262(7) 0.0209(7) 0.0301(8) 0.0001(6) 0.0058(6) -0.0005(6)
C18 0.0246(7) 0.0216(7) 0.0292(7) 0.0019(6) 0.0021(6) -0.0013(6)
C46 0.0346(9) 0.0481(11) 0.0357(9) -0.0128(8) -0.0032(8) -0.0030(8)
C37 0.0246(7) 0.0298(8) 0.0296(8) 0.0047(6) 0.0015(6) 0.0005(6)
C16 0.0328(9) 0.0369(9) 0.0324(8) 0.0072(7) 0.0050(7) -0.0072(7)
C2 0.0366(9) 0.0228(7) 0.0340(8) 0.0038(6) -0.0048(7) -0.0059(7)
C17 0.0322(8) 0.0356(9) 0.0274(8) -0.0005(6) 0.0027(7) -0.0072(7)
C20 0.0285(8) 0.0223(7) 0.0345(8) -0.0036(6) 0.0048(7) -0.0019(6)
C9 0.0352(9) 0.0373(9) 0.0371(9) 0.0111(7) -0.0061(7) -0.0102(8)
C44 0.0380(9) 0.0300(8) 0.0345(9) -0.0024(7) 0.0035(7) -0.0077(7)
C14 0.0293(8) 0.0361(9) 0.0326(8) 0.0101(7) -0.0014(7) -0.0087(7)
C48 0.0294(8) 0.0292(8) 0.0320(8) -0.0001(7) 0.0018(6) -0.0013(7)
C47 0.0321(8) 0.0438(9) 0.0303(8) -0.0017(7) -0.0007(7) 0.0036(8)
C45 0.0449(10) 0.0365(10) 0.0451(10) -0.0082(8) 0.0012(8) -0.0142(8)
C3 0.0397(9) 0.0254(8) 0.0427(9) -0.0001(7) 0.0006(8) -0.0078(7)
C13 0.0353(9) 0.0401(10) 0.0438(10) 0.0039(8) 0.0059(8) -0.0087(8)
C7 0.0382(9) 0.0284(8) 0.0397(9) 0.0068(7) -0.0076(8) -0.0100(7)
C42 0.0392(9) 0.0405(10) 0.0310(8) 0.0017(7) 0.0005(7) -0.0067(8)
C25 0.0292(9) 0.0360(9) 0.0756(14) 0.0111(10) -0.0037(9) 0.0027(8)
C11 0.0322(9) 0.0665(14) 0.0400(10) 0.0084(9) 0.0006(8) -0.0131(9)
C4 0.0481(11) 0.0312(9) 0.0473(10) -0.0022(8) 0.0033(9) -0.0016(8)
C38 0.0423(10) 0.0388(9) 0.0371(9) 0.0039(7) 0.0065(8) -0.0094(8)
C40 0.0426(11) 0.0555(12) 0.0371(10) 0.0151(9) 0.0133(8) 0.0031(9)
C41 0.0430(10) 0.0562(11) 0.0291(9) 0.0017(8) 0.0018(8) 0.0013(9)
C26 0.0375(10) 0.0541(13) 0.0629(13) 0.0249(10) -0.0107(9) 0.0028(9)
C12 0.0343(10) 0.0581(12) 0.0400(10) 0.0036(9) 0.0057(8) -0.0038(9)
C28 0.0474(11) 0.0492(11) 0.0375(10) -0.0081(8) 0.0019(8) -0.0214(9)
C6 0.0572(12) 0.0243(8) 0.0474(11) 0.0017(7) -0.0061(9) -0.0128(8)
C10 0.0362(9) 0.0528(11) 0.0429(10) 0.0135(9) -0.0047(8) -0.0204(9)
C24 0.0303(9) 0.0306(9) 0.0868(17) -0.0022(10) 0.0120(10) 0.0058(8)
C39 0.0558(13) 0.0458(11) 0.0519(12) 0.0112(9) 0.0169(10) -0.0131(10)
C23 0.0349(10) 0.0240(9) 0.1018(18) -0.0107(10) 0.0148(11) 0.0053(7)
C21 0.0505(12) 0.0639(13) 0.0426(11) -0.0215(10) 0.0225(9) -0.0278(11)
C5 0.0648(13) 0.0238(8) 0.0494(11) -0.0022(8) 0.0020(10) -0.0027(9)
C29 0.0413(11) 0.0462(12) 0.0877(18) 0.0353(12) -0.0012(11) 0.0047(10)
C30 0.0365(10) 0.0240(9) 0.120(2) 0.0141(11) 0.0088(13) 0.0056(8)
C27 0.0555(14) 0.0870(18) 0.0408(11) 0.0158(12) -0.0118(10) -0.0135(13)
C22 0.0450(12) 0.0470(12) 0.104(2) -0.0413(13) 0.0256(13) -0.0108(10)

loop_
_atom_type_symbol
_atom_type_description
_atom_type_scat_dispersion_real
_atom_type_scat_dispersion_imag
_atom_type_scat_source
C C 0.0181 0.0091 'International Tables Vol C Tables 4.2.6.8 and 6.1.1.4'
H H 0.0000 0.0000 'International Tables Vol C Tables 4.2.6.8 and 6.1.1.4'
N N 0.0311 0.0180 'International Tables Vol C Tables 4.2.6.8 and 6.1.1.4'
O O 0.0492 0.0322 'International Tables Vol C Tables 4.2.6.8 and 6.1.1.4'

loop_
_geom_angle_atom_site_label_1
_geom_angle_atom_site_label_2
_geom_angle_atom_site_label_3
_geom_angle
_geom_angle_site_symmetry_1
_geom_angle_site_symmetry_3
_geom_angle_publ_flag
C31 N36 C35 115.41(13) . . ?
C9 O8 C7 117.82(14) . . ?
C35 N34 C33 115.33(13) . . ?
C33 N32 C31 114.78(13) . . ?
C2 N1 C15 118.54(13) . . ?
C14 N1 C15 122.95(15) . . ?
C14 N1 C2 118.22(14) . . ?
N36 C35 N34 124.09(14) . . ?
N36 C35 C18 117.59(14) . . ?
N34 C35 C18 118.30(13) . . ?
N34 C33 C43 117.55(13) . . ?
N32 C33 N34 124.81(14) . . ?
N32 C33 C43 117.62(14) . . ?
C44 C43 C33 120.36(15) . . ?
C44 C43 C48 119.11(15) . . ?
C48 C43 C33 120.51(14) . . ?
N36 C31 N32 124.77(14) . . ?
N36 C31 C37 117.59(14) . . ?
N32 C31 C37 117.63(14) . . ?
C16 C15 N1 120.98(15) . . ?
C16 C15 C20 119.22(14) . . ?
C20 C15 N1 119.73(15) . . ?
C18 C19 H19 118.4 . . ?
C18 C19 C20 123.17(14) . . ?
C20 C19 H19 118.4 . . ?
C19 C18 C35 117.91(14) . . ?
C19 C18 C17 118.27(14) . . ?
C17 C18 C35 123.26(14) . . ?
C47 C46 H46 119.9 . . ?
C47 C46 C45 120.26(17) . . ?
C45 C46 H46 119.9 . . ?
C42 C37 C31 120.23(15) . . ?
C38 C37 C31 120.67(15) . . ?
C38 C37 C42 119.02(15) . . ?
C15 C16 H16 118.9 . . ?
C15 C16 C17 122.25(15) . . ?
C17 C16 H16 118.9 . . ?
C3 C2 N1 123.17(15) . . ?
C3 C2 C7 117.18(16) . . ?
C7 C2 N1 119.63(16) . . ?
C18 C17 C21 123.15(15) . . ?
C16 C17 C18 116.29(15) . . ?
C16 C17 C21 119.05(15) . . ?
C15 C20 C28 123.77(15) . . ?
C19 C20 C15 116.12(15) . . ?
C19 C20 C28 119.30(15) . . ?
O8 C9 C14 122.28(16) . . ?
O8 C9 C10 116.38(16) . . ?
C10 C9 C14 121.27(19) . . ?
C43 C44 H44 119.8 . . ?
C45 C44 C43 120.39(16) . . ?
C45 C44 H44 119.8 . . ?
C9 C14 N1 119.57(17) . . ?
C13 C14 N1 123.24(15) . . ?
C13 C14 C9 117.11(16) . . ?
C43 C48 H48 120.0 . . ?
C47 C48 C43 119.91(16) . . ?
C47 C48 H48 120.0 . . ?
C46 C47 C48 120.22(17) . . ?
C46 C47 H47 119.9 . . ?
C48 C47 H47 119.9 . . ?
C46 C45 C44 120.11(17) . . ?
C46 C45 H45 119.9 . . ?
C44 C45 H45 119.9 . . ?
C2 C3 H3 119.3 . . ?
C4 C3 C2 121.42(17) . . ?
C4 C3 H3 119.3 . . ?
C14 C13 H13 119.2 . . ?
C14 C13 C12 121.59(18) . . ?
C12 C13 H13 119.2 . . ?
O8 C7 C2 121.84(17) . . ?
C6 C7 O8 116.53(16) . . ?
C6 C7 C2 121.63(17) . . ?
C37 C42 H42 119.9 . . ?
C41 C42 C37 120.30(17) . . ?
C41 C42 H42 119.9 . . ?
C26 C25 H25 119.6 . . ?
C24 C25 H25 119.6 . . ?
C24 C25 C26 120.8(2) . . ?
C12 C11 H11 120.3 . . ?
C12 C11 C10 119.34(18) . . ?
C10 C11 H11 120.3 . . ?
C3 C4 H4 119.9 . . ?
C3 C4 C5 120.25(19) . . ?
C5 C4 H4 119.9 . . ?
C37 C38 H38 119.9 . . ?
C39 C38 C37 120.19(18) . . ?
C39 C38 H38 119.9 . . ?
C41 C40 H40 120.3 . . ?
C41 C40 C39 119.45(17) . . ?
C39 C40 H40 120.3 . . ?
C42 C41 H41 119.8 . . ?
C40 C41 C42 120.42(18) . . ?
C40 C41 H41 119.8 . . ?
C25 C26 C27 120.3(2) . . ?
C29 C26 C25 116.6(2) . . ?
C29 C26 C27 121.5(2) . . ?
C13 C12 H12 120.0 . . ?
C11 C12 C13 120.1(2) . . ?
C11 C12 H12 120.0 . . ?
C20 C28 H28A 109.1 . . ?
C20 C28 H28B 109.1 . . ?
C20 C28 C27 112.45(16) . . ?
H28A C28 H28B 107.8 . . ?
C27 C28 H28A 109.1 . . ?
C27 C28 H28B 109.1 . . ?
C7 C6 H6 120.0 . . ?
C7 C6 C5 120.08(17) . . ?
C5 C6 H6 120.0 . . ?
C9 C10 H10 119.7 . . ?
C11 C10 C9 120.57(18) . . ?
C11 C10 H10 119.7 . . ?
C25 C24 H24 119.4 . . ?
C25 C24 C23 121.3(2) . . ?
C23 C24 H24 119.4 . . ?
C38 C39 C40 120.61(19) . . ?
C38 C39 H39 119.7 . . ?
C40 C39 H39 119.7 . . ?
C24 C23 C22 120.6(2) . . ?
C30 C23 C24 116.1(2) . . ?
C30 C23 C22 122.1(2) . . ?
C17 C21 H21A 109.1 . . ?
C17 C21 H21B 109.1 . . ?
C17 C21 C22 112.61(18) . . ?
H21A C21 H21B 107.8 . . ?
C22 C21 H21A 109.1 . . ?
C22 C21 H21B 109.1 . . ?
C4 C5 H5 120.3 . . ?
C6 C5 C4 119.44(18) . . ?
C6 C5 H5 120.3 . . ?
C26 C29 H29 119.7 . . ?
C30 C29 C26 120.6(2) . . ?
C30 C29 H29 119.7 . . ?
C23 C30 C29 121.3(2) . . ?
C23 C30 H30 119.3 . . ?
C29 C30 H30 119.3 . . ?
C26 C27 C28 113.11(17) . . ?
C26 C27 H27A 109.0 . . ?
C26 C27 H27B 109.0 . . ?
C28 C27 H27A 109.0 . . ?
C28 C27 H27B 109.0 . . ?
H27A C27 H27B 107.8 . . ?
C23 C22 C21 112.72(16) . . ?
C23 C22 H22A 109.0 . . ?
C23 C22 H22B 109.0 . . ?
C21 C22 H22A 109.0 . . ?
C21 C22 H22B 109.0 . . ?
H22A C22 H22B 107.8 . . ?

loop_
_geom_bond_atom_site_label_1
_geom_bond_atom_site_label_2
_geom_bond_distance
_geom_bond_site_symmetry_2
_geom_bond_publ_flag
N36 C35 1.339(2) . ?
N36 C31 1.338(2) . ?
O8 C9 1.380(3) . ?
O8 C7 1.383(2) . ?
N34 C35 1.340(2) . ?
N34 C33 1.340(2) . ?
N32 C33 1.337(2) . ?
N32 C31 1.340(2) . ?
N1 C15 1.435(2) . ?
N1 C2 1.414(2) . ?
N1 C14 1.410(2) . ?
C35 C18 1.480(2) . ?
C33 C43 1.479(2) . ?
C43 C44 1.390(2) . ?
C43 C48 1.398(2) . ?
C31 C37 1.481(2) . ?
C15 C16 1.392(2) . ?
C15 C20 1.403(2) . ?
C19 H19 0.9300 . ?
C19 C18 1.390(2) . ?
C19 C20 1.390(2) . ?
C18 C17 1.412(2) . ?
C46 H46 0.9300 . ?
C46 C47 1.377(3) . ?
C46 C45 1.378(3) . ?
C37 C42 1.391(2) . ?
C37 C38 1.389(2) . ?
C16 H16 0.9300 . ?
C16 C17 1.395(2) . ?
C2 C3 1.390(3) . ?
C2 C7 1.400(2) . ?
C17 C21 1.517(3) . ?
C20 C28 1.503(3) . ?
C9 C14 1.396(2) . ?
C9 C10 1.384(3) . ?
C44 H44 0.9300 . ?
C44 C45 1.384(3) . ?
C14 C13 1.390(3) . ?
C48 H48 0.9300 . ?
C48 C47 1.388(2) . ?
C47 H47 0.9300 . ?
C45 H45 0.9300 . ?
C3 H3 0.9300 . ?
C3 C4 1.381(3) . ?
C13 H13 0.9300 . ?
C13 C12 1.392(3) . ?
C7 C6 1.376(3) . ?
C42 H42 0.9300 . ?
C42 C41 1.383(3) . ?
C25 H25 0.9300 . ?
C25 C26 1.400(3) . ?
C25 C24 1.376(3) . ?
C11 H11 0.9300 . ?
C11 C12 1.375(3) . ?
C11 C10 1.378(3) . ?
C4 H4 0.9300 . ?
C4 C5 1.383(3) . ?
C38 H38 0.9300 . ?
C38 C39 1.382(3) . ?
C40 H40 0.9300 . ?
C40 C41 1.379(3) . ?
C40 C39 1.382(3) . ?
C41 H41 0.9300 . ?
C26 C29 1.393(3) . ?
C26 C27 1.510(4) . ?
C12 H12 0.9300 . ?
C28 H28A 0.9700 . ?
C28 H28B 0.9700 . ?
C28 C27 1.575(3) . ?
C6 H6 0.9300 . ?
C6 C5 1.381(3) . ?
C10 H10 0.9300 . ?
C24 H24 0.9300 . ?
C24 C23 1.399(3) . ?
C39 H39 0.9300 . ?
C23 C30 1.387(4) . ?
C23 C22 1.502(4) . ?
C21 H21A 0.9700 . ?
C21 H21B 0.9700 . ?
C21 C22 1.576(4) . ?
C5 H5 0.9300 . ?
C29 H29 0.9300 . ?
C29 C30 1.388(4) . ?
C30 H30 0.9300 . ?
C27 H27A 0.9700 . ?
C27 H27B 0.9700 . ?
C22 H22A 0.9700 . ?
C22 H22B 0.9700 . ?

loop_
_geom_torsion_atom_site_label_1
_geom_torsion_atom_site_label_2
_geom_torsion_atom_site_label_3
_geom_torsion_atom_site_label_4
_geom_torsion
_geom_torsion_site_symmetry_1
_geom_torsion_site_symmetry_2
_geom_torsion_site_symmetry_3
_geom_torsion_site_symmetry_4
_geom_torsion_publ_flag
N36 C35 C18 C19 10.4(2) . . . . ?
N36 C35 C18 C17 -160.83(16) . . . . ?
N36 C31 C37 C42 -9.1(2) . . . . ?
N36 C31 C37 C38 174.04(15) . . . . ?
O8 C9 C14 N1 -0.2(3) . . . . ?
O8 C9 C14 C13 176.56(17) . . . . ?
O8 C9 C10 C11 -175.11(18) . . . . ?
O8 C7 C6 C5 179.36(18) . . . . ?
N34 C35 C18 C19 -168.29(14) . . . . ?
N34 C35 C18 C17 20.5(2) . . . . ?
N34 C33 C43 C44 -168.66(15) . . . . ?
N34 C33 C43 C48 12.6(2) . . . . ?
N32 C33 C43 C44 13.0(2) . . . . ?
N32 C33 C43 C48 -165.81(15) . . . . ?
N32 C31 C37 C42 169.71(15) . . . . ?
N32 C31 C37 C38 -7.1(2) . . . . ?
N1 C15 C16 C17 -178.16(16) . . . . ?
N1 C15 C20 C19 -166.02(14) . . . . ?
N1 C15 C20 C28 24.4(3) . . . . ?
N1 C2 C3 C4 178.35(17) . . . . ?
N1 C2 C7 O8 2.0(3) . . . . ?
N1 C2 C7 C6 -177.71(17) . . . . ?
N1 C14 C13 C12 175.18(17) . . . . ?
C35 N36 C31 N32 -1.5(2) . . . . ?
C35 N36 C31 C37 177.25(14) . . . . ?
C35 N34 C33 N32 -0.3(2) . . . . ?
C35 N34 C33 C43 -178.59(14) . . . . ?
C35 C18 C17 C16 -169.64(15) . . . . ?
C35 C18 C17 C21 24.6(3) . . . . ?
C33 N34 C35 N36 7.6(2) . . . . ?
C33 N34 C35 C18 -173.84(13) . . . . ?
C33 N32 C31 N36 7.8(2) . . . . ?
C33 N32 C31 C37 -170.94(14) . . . . ?
C33 C43 C44 C45 -179.05(17) . . . . ?
C33 C43 C48 C47 178.39(15) . . . . ?
C43 C44 C45 C46 0.6(3) . . . . ?
C43 C48 C47 C46 0.7(3) . . . . ?
C31 N36 C35 N34 -6.8(2) . . . . ?
C31 N36 C35 C18 174.66(13) . . . . ?
C31 N32 C33 N34 -6.8(2) . . . . ?
C31 N32 C33 C43 171.44(13) . . . . ?
C31 C37 C42 C41 -176.44(17) . . . . ?
C31 C37 C38 C39 177.14(19) . . . . ?
C15 N1 C2 C3 0.8(3) . . . . ?
C15 N1 C2 C7 178.81(15) . . . . ?
C15 N1 C14 C9 -179.39(16) . . . . ?
C15 N1 C14 C13 4.0(3) . . . . ?
C15 C16 C17 C18 -17.2(3) . . . . ?
C15 C16 C17 C21 149.22(19) . . . . ?
C15 C20 C28 C27 111.41(19) . . . . ?
C19 C18 C17 C16 19.2(2) . . . . ?
C19 C18 C17 C21 -146.60(18) . . . . ?
C19 C20 C28 C27 -57.9(2) . . . . ?
C18 C19 C20 C15 -14.9(2) . . . . ?
C18 C19 C20 C28 155.19(17) . . . . ?
C18 C17 C21 C22 54.5(2) . . . . ?
C37 C42 C41 C40 -1.1(3) . . . . ?
C37 C38 C39 C40 -0.3(3) . . . . ?
C16 C15 C20 C19 17.0(2) . . . . ?
C16 C15 C20 C28 -152.56(18) . . . . ?
C16 C17 C21 C22 -110.96(19) . . . . ?
C2 N1 C15 C16 -118.30(19) . . . . ?
C2 N1 C15 C20 64.8(2) . . . . ?
C2 N1 C14 C9 -5.8(2) . . . . ?
C2 N1 C14 C13 177.67(17) . . . . ?
C2 C3 C4 C5 -0.5(3) . . . . ?
C2 C7 C6 C5 -0.9(3) . . . . ?
C17 C21 C22 C23 21.1(2) . . . . ?
C20 C15 C16 C17 -1.2(3) . . . . ?
C20 C19 C18 C35 -175.13(14) . . . . ?
C20 C19 C18 C17 -3.5(2) . . . . ?
C20 C28 C27 C26 -17.3(3) . . . . ?
C9 O8 C7 C2 -7.9(3) . . . . ?
C9 O8 C7 C6 171.83(17) . . . . ?
C9 C14 C13 C12 -1.5(3) . . . . ?
C44 C43 C48 C47 -0.4(2) . . . . ?
C14 N1 C15 C16 55.3(2) . . . . ?
C14 N1 C15 C20 -121.59(18) . . . . ?
C14 N1 C2 C3 -173.09(17) . . . . ?
C14 N1 C2 C7 4.9(2) . . . . ?
C14 C9 C10 C11 1.8(3) . . . . ?
C14 C13 C12 C11 1.5(3) . . . . ?
C48 C43 C44 C45 -0.3(3) . . . . ?
C47 C46 C45 C44 -0.3(3) . . . . ?
C45 C46 C47 C48 -0.3(3) . . . . ?
C3 C2 C7 O8 -179.89(17) . . . . ?
C3 C2 C7 C6 0.4(3) . . . . ?
C3 C4 C5 C6 0.0(3) . . . . ?
C7 O8 C9 C14 7.0(3) . . . . ?
C7 O8 C9 C10 -176.11(16) . . . . ?
C7 C2 C3 C4 0.3(3) . . . . ?
C7 C6 C5 C4 0.7(3) . . . . ?
C42 C37 C38 C39 0.3(3) . . . . ?
C25 C26 C29 C30 14.0(3) . . . . ?
C25 C26 C27 C28 -61.2(3) . . . . ?
C25 C24 C23 C30 14.9(3) . . . . ?
C25 C24 C23 C22 -152.6(2) . . . . ?
C38 C37 C42 C41 0.5(3) . . . . ?
C41 C40 C39 C38 -0.3(3) . . . . ?
C26 C25 C24 C23 0.1(3) . . . . ?
C26 C29 C30 C23 1.2(3) . . . . ?
C12 C11 C10 C9 -1.8(3) . . . . ?
C10 C9 C14 N1 -176.94(17) . . . . ?
C10 C9 C14 C13 -0.2(3) . . . . ?
C10 C11 C12 C13 0.2(3) . . . . ?
C24 C25 C26 C29 -14.6(3) . . . . ?
C24 C25 C26 C27 150.7(2) . . . . ?
C24 C23 C30 C29 -15.6(3) . . . . ?
C24 C23 C22 C21 61.4(2) . . . . ?
C39 C40 C41 C42 1.0(3) . . . . ?
C29 C26 C27 C28 103.5(2) . . . . ?
C30 C23 C22 C21 -105.3(2) . . . . ?
C27 C26 C29 C30 -151.2(2) . . . . ?
C22 C23 C30 C29 151.7(2) . . . . ?
